data_4105675
loop_
_publ_author_name
'Benjamin C. Fullmer'
'Hongjun Fan'
'Maren Pink'
'John C. Huffman'
'Nikolay P. Tsvetkov'
'Kenneth G. Caulton'

_publ_section_title
;
 Three-Coordinate NiII: Tracing the Origin of an Unusual, Facile Si-C(sp3)
 Bond Cleavage in [(tBu2PCH2SiMe2)2N]Ni+
;
_journal_name_full 'Journal of the American Chemical Society'
_journal_page_first 2571
_journal_page_last 2582
_journal_paper_doi 10.1021/ja108426f
_journal_volume 133
_journal_year 2011
_chemical_formula_moiety 'C20 H48 N Ni P2 Si, B F4'
_chemical_formula_sum 'C20 H48 B F4 N Ni P2 Si'
_chemical_formula_weight 538.14
_chemical_name_systematic
; 
 ? 
;
_space_group_IT_number 14
_symmetry_cell_setting monoclinic
_symmetry_space_group_name_Hall '-P 2ybc'
_symmetry_space_group_name_H-M 'P 1 21/c 1'
_atom_sites_solution_hydrogens geom
_atom_sites_solution_primary direct
_atom_sites_solution_secondary difmap
_audit_creation_method SHELXL-97
_cell_angle_alpha 90.00
_cell_angle_beta 109.302(2)
_cell_angle_gamma 90.00
_cell_formula_units_Z 4
_cell_length_a 16.1099(17)
_cell_length_b 11.1663(12)
_cell_length_c 16.6537(17)
_cell_measurement_reflns_used 5738
_cell_measurement_temperature 150(2)
_cell_measurement_theta_max 26.1
_cell_measurement_theta_min 2.5
_cell_volume 2827.4(5)
_computing_cell_refinement 'APEX II v.2.2 (Bruker, 2007)'
_computing_data_collection 'APEX II v.2.2 (Bruker, 2007)'
_computing_data_reduction 'APEX II v.2.2 (Bruker, 2007)'
_computing_molecular_graphics 'SHELXTL (Bruker, 2003)'
_computing_publication_material 'SHELXTL (Bruker, 2003)'
_computing_structure_refinement 'SHELXL-97 (Sheldrick, 1997)'
_computing_structure_solution 'SIR-2004 (Burla et al., 2005)'
_diffrn_ambient_temperature 150(2)
_diffrn_detector 'CCD area detector'
_diffrn_detector_area_resol_mean 83.33
_diffrn_detector_type 'Bruker SMART APEXII'
_diffrn_measured_fraction_theta_full 0.962
_diffrn_measured_fraction_theta_max 0.962
_diffrn_measurement_details '0.30 degree frames measured for 50 seconds each'
_diffrn_measurement_device 'APEX Kappa Duo'
_diffrn_measurement_device_type Kappa
_diffrn_measurement_method 'omega and phi scans'
_diffrn_radiation_monochromator graphite
_diffrn_radiation_source 'fine-focus sealed tube'
_diffrn_radiation_type MoK\a
_diffrn_radiation_wavelength 0.71073
_diffrn_reflns_av_R_equivalents 0.0521
_diffrn_reflns_av_sigmaI/netI 0.0727
_diffrn_reflns_limit_h_max 20
_diffrn_reflns_limit_h_min -20
_diffrn_reflns_limit_k_max 14
_diffrn_reflns_limit_k_min -13
_diffrn_reflns_limit_l_max 13
_diffrn_reflns_limit_l_min -21
_diffrn_reflns_number 21955
_diffrn_reflns_theta_full 27.51
_diffrn_reflns_theta_max 27.51
_diffrn_reflns_theta_min 1.34
_exptl_absorpt_coefficient_mu 0.876
_exptl_absorpt_correction_T_max 0.9575
_exptl_absorpt_correction_T_min 0.8582
_exptl_absorpt_correction_type multi-scan
_exptl_absorpt_process_details 'SADABS, R. Blessing; 1995'
_exptl_crystal_colour orange
_exptl_crystal_density_diffrn 1.264
_exptl_crystal_description plates
_exptl_crystal_F_000 1152
_exptl_crystal_size_max 0.18
_exptl_crystal_size_mid 0.08
_exptl_crystal_size_min 0.05
_refine_diff_density_max 0.924
_refine_diff_density_min -0.481
_refine_diff_density_rms 0.103
_refine_ls_extinction_method none
_refine_ls_goodness_of_fit_ref 1.056
_refine_ls_hydrogen_treatment riding
_refine_ls_matrix_type full
_refine_ls_number_parameters 341
_refine_ls_number_reflns 6262
_refine_ls_number_restraints 36
_refine_ls_restrained_S_all 1.053
_refine_ls_R_factor_all 0.1183
_refine_ls_R_factor_gt 0.0703
_refine_ls_shift/su_max 0.000
_refine_ls_shift/su_mean 0.000
_refine_ls_structure_factor_coef Fsqd
_refine_ls_weighting_details 'calc w=1/[\s^2^(Fo^2^)+(0.0616P)^2^+12.5573P] where P=(Fo^2^+2Fc^2^)/3'
_refine_ls_weighting_scheme calc
_refine_ls_wR_factor_gt 0.1766
_refine_ls_wR_factor_ref 0.1964
_reflns_number_gt 3885
_reflns_number_total 6262
_reflns_threshold_expression >2sigma(I)
_cod_data_source_file ja108426f_si_004.cif
_cod_data_source_block 07149
_cod_depositor_comments
;
The following automatic conversions were performed:

'_exptl_absorpt_correction_type' value 'multi-scans' was replaced
with the value 'multi-scan' as specified in the replacement file
'src/cod-tools/trunk/data/replacement-values/replacement_values.lst'.

Automatic conversion script
Id: cif_fix_values 5376 2017-05-30 11:51:03Z andrius 
;
_cod_database_code 4105675

loop_
_symmetry_equiv_pos_as_xyz
'x, y, z'
'-x, y+1/2, -z+1/2'
'-x, -y, -z'
'x, -y-1/2, z-1/2'

loop_
_atom_site_label
_atom_site_type_symbol
_atom_site_fract_x
_atom_site_fract_y
_atom_site_fract_z
_atom_site_U_iso_or_equiv
_atom_site_adp_type
_atom_site_occupancy
_atom_site_symmetry_multiplicity
_atom_site_calc_flag
_atom_site_refinement_flags
_atom_site_disorder_assembly
_atom_site_disorder_group
Ni1 Ni 0.24342(4) 0.13124(6) 0.17513(5) 0.0347(2) Uani 1 1 d . A .
Si1 Si 0.12238(10) -0.07563(13) 0.18476(12) 0.0418(4) Uani 1 1 d . . .
N1 N 0.1285(3) 0.0494(4) 0.1215(3) 0.0393(12) Uani 1 1 d . . .
H1N1 H 0.0831 0.1015 0.1175 0.047 Uiso 1 1 calc R . .
H1N2 H 0.1238 0.0246 0.0674 0.047 Uiso 1 1 calc R . .
C1 C 0.0302(4) -0.1777(5) 0.1336(5) 0.0550(19) Uani 1 1 d . . .
H1A H -0.0254 -0.1334 0.1190 0.083 Uiso 1 1 calc R . .
H1B H 0.0298 -0.2429 0.1728 0.083 Uiso 1 1 calc R . .
H1C H 0.0371 -0.2109 0.0817 0.083 Uiso 1 1 calc R . .
C2 C 0.1120(4) -0.0104(6) 0.2829(4) 0.0511(17) Uani 1 1 d . . .
H2A H 0.1629 0.0411 0.3100 0.077 Uiso 1 1 calc R . .
H2B H 0.1097 -0.0749 0.3220 0.077 Uiso 1 1 calc R . .
H2C H 0.0580 0.0372 0.2687 0.077 Uiso 1 1 calc R . .
C3 C 0.2299(4) -0.1522(5) 0.1968(5) 0.0466(16) Uani 1 1 d . . .
H3A H 0.2459 -0.2055 0.2471 0.056 Uiso 1 1 calc R . .
H3B H 0.2238 -0.2019 0.1459 0.056 Uiso 1 1 calc R . .
P1 P 0.31682(9) -0.04060(12) 0.20948(12) 0.0415(4) Uani 1 1 d D A .
C4 C 0.3923(4) -0.0640(5) 0.3215(5) 0.0488(17) Uani 1 1 d D . .
C5 C 0.4396(19) -0.1852(15) 0.337(2) 0.061(5) Uani 0.48(2) 1 d PD A 1
H5A H 0.4657 -0.1987 0.3987 0.092 Uiso 0.48(2) 1 calc PR A 1
H5B H 0.4860 -0.1853 0.3113 0.092 Uiso 0.48(2) 1 calc PR A 1
H5C H 0.3973 -0.2491 0.3120 0.092 Uiso 0.48(2) 1 calc PR A 1
C6 C 0.4602(12) 0.0364(15) 0.3521(17) 0.067(5) Uani 0.48(2) 1 d PD A 1
H6A H 0.5001 0.0176 0.4093 0.100 Uiso 0.48(2) 1 calc PR A 1
H6B H 0.4300 0.1121 0.3534 0.100 Uiso 0.48(2) 1 calc PR A 1
H6C H 0.4941 0.0437 0.3131 0.100 Uiso 0.48(2) 1 calc PR A 1
C7 C 0.3318(14) -0.061(2) 0.3782(13) 0.067(4) Uani 0.48(2) 1 d PD A 1
H7A H 0.2917 -0.1295 0.3642 0.100 Uiso 0.48(2) 1 calc PR A 1
H7B H 0.2977 0.0135 0.3675 0.100 Uiso 0.48(2) 1 calc PR A 1
H7C H 0.3683 -0.0648 0.4383 0.100 Uiso 0.48(2) 1 calc PR A 1
C5D C 0.4199(17) -0.1939(13) 0.3458(18) 0.061(5) Uani 0.52(2) 1 d PD A 2
H5D1 H 0.4322 -0.2335 0.2984 0.092 Uiso 0.52(2) 1 calc PR A 2
H5D2 H 0.3722 -0.2362 0.3582 0.092 Uiso 0.52(2) 1 calc PR A 2
H5D3 H 0.4729 -0.1951 0.3962 0.092 Uiso 0.52(2) 1 calc PR A 2
C6D C 0.4791(9) 0.0054(16) 0.3355(16) 0.067(5) Uani 0.52(2) 1 d PD A 2
H6D1 H 0.5148 0.0027 0.3959 0.100 Uiso 0.52(2) 1 calc PR A 2
H6D2 H 0.4658 0.0889 0.3178 0.100 Uiso 0.52(2) 1 calc PR A 2
H6D3 H 0.5118 -0.0315 0.3016 0.100 Uiso 0.52(2) 1 calc PR A 2
C7D C 0.3465(14) -0.011(2) 0.3818(12) 0.067(4) Uani 0.52(2) 1 d PD A 2
H7D1 H 0.2933 -0.0571 0.3767 0.100 Uiso 0.52(2) 1 calc PR A 2
H7D2 H 0.3305 0.0727 0.3663 0.100 Uiso 0.52(2) 1 calc PR A 2
H7D3 H 0.3866 -0.0146 0.4406 0.100 Uiso 0.52(2) 1 calc PR A 2
C8 C 0.3710(4) -0.0807(5) 0.1296(5) 0.0482(16) Uani 1 1 d D . .
C9 C 0.390(2) -0.2133(14) 0.117(2) 0.069(6) Uani 0.507(15) 1 d PD A 1
H9A H 0.3351 -0.2549 0.0876 0.103 Uiso 0.507(15) 1 calc PR A 1
H9B H 0.4184 -0.2506 0.1730 0.103 Uiso 0.507(15) 1 calc PR A 1
H9C H 0.4297 -0.2188 0.0835 0.103 Uiso 0.507(15) 1 calc PR A 1
C10 C 0.3162(11) -0.0266(16) 0.0430(9) 0.060(3) Uani 0.507(15) 1 d PD A 1
H10A H 0.3193 0.0610 0.0465 0.089 Uiso 0.507(15) 1 calc PR A 1
H10B H 0.2549 -0.0523 0.0286 0.089 Uiso 0.507(15) 1 calc PR A 1
H10C H 0.3397 -0.0542 -0.0010 0.089 Uiso 0.507(15) 1 calc PR A 1
C11 C 0.4605(12) -0.013(2) 0.157(2) 0.066(7) Uani 0.507(15) 1 d PD A 1
H11A H 0.4906 -0.0290 0.1156 0.100 Uiso 0.507(15) 1 calc PR A 1
H11B H 0.4972 -0.0409 0.2132 0.100 Uiso 0.507(15) 1 calc PR A 1
H11C H 0.4500 0.0731 0.1589 0.100 Uiso 0.507(15) 1 calc PR A 1
C9D C 0.414(2) -0.2062(15) 0.148(2) 0.069(6) Uani 0.493(15) 1 d PD A 2
H9D1 H 0.3704 -0.2646 0.1529 0.103 Uiso 0.493(15) 1 calc PR A 2
H9D2 H 0.4633 -0.2038 0.2019 0.103 Uiso 0.493(15) 1 calc PR A 2
H9D3 H 0.4356 -0.2295 0.1020 0.103 Uiso 0.493(15) 1 calc PR A 2
C10D C 0.2962(10) -0.0913(17) 0.0435(9) 0.060(3) Uani 0.493(15) 1 d PD A 2
H10D H 0.2594 -0.0193 0.0338 0.089 Uiso 0.493(15) 1 calc PR A 2
H10E H 0.2603 -0.1619 0.0442 0.089 Uiso 0.493(15) 1 calc PR A 2
H10F H 0.3214 -0.0995 -0.0024 0.089 Uiso 0.493(15) 1 calc PR A 2
C11D C 0.4383(14) 0.010(2) 0.120(2) 0.066(7) Uani 0.493(15) 1 d PD A 2
H11D H 0.4525 -0.0084 0.0681 0.100 Uiso 0.493(15) 1 calc PR A 2
H11E H 0.4919 0.0057 0.1693 0.100 Uiso 0.493(15) 1 calc PR A 2
H11F H 0.4135 0.0909 0.1151 0.100 Uiso 0.493(15) 1 calc PR A 2
C12 C 0.3343(4) 0.2550(5) 0.2105(5) 0.0464(16) Uani 1 1 d . A .
H12A H 0.3638 0.2648 0.2725 0.056 Uiso 1 1 calc R . .
H12B H 0.3747 0.2613 0.1771 0.056 Uiso 1 1 calc R . .
P2 P 0.23177(9) 0.32273(12) 0.16725(11) 0.0350(4) Uani 1 1 d D . .
C13 C 0.2137(14) 0.3977(13) 0.0624(7) 0.060(2) Uani 0.29(3) 1 d PD B 1
C14 C 0.263(3) 0.517(2) 0.0706(16) 0.051(2) Uani 0.29(3) 1 d PD B 1
H14A H 0.3209 0.5094 0.1144 0.076 Uiso 0.29(3) 1 calc PR B 1
H14B H 0.2293 0.5800 0.0866 0.076 Uiso 0.29(3) 1 calc PR B 1
H14C H 0.2702 0.5368 0.0160 0.076 Uiso 0.29(3) 1 calc PR B 1
C15 C 0.248(3) 0.316(3) 0.0111(14) 0.101(4) Uani 0.29(3) 1 d PD B 1
H15A H 0.2348 0.3499 -0.0461 0.151 Uiso 0.29(3) 1 d PR B 1
H15B H 0.2187 0.2382 0.0072 0.151 Uiso 0.29(3) 1 d PR B 1
H15C H 0.3114 0.3060 0.0373 0.151 Uiso 0.29(3) 1 d PR B 1
C16 C 0.1142(18) 0.418(5) 0.0176(17) 0.114(5) Uani 0.29(3) 1 d PD B 1
H16A H 0.1030 0.4344 -0.0429 0.171 Uiso 0.29(3) 1 calc PR B 1
H16B H 0.0946 0.4860 0.0437 0.171 Uiso 0.29(3) 1 calc PR B 1
H16C H 0.0819 0.3458 0.0234 0.171 Uiso 0.29(3) 1 calc PR B 1
C17 C 0.2161(12) 0.4207(11) 0.2515(8) 0.0434(18) Uani 0.29(3) 1 d PD B 1
C18 C 0.232(2) 0.346(2) 0.3292(8) 0.050(3) Uani 0.29(3) 1 d PD B 1
H18A H 0.2932 0.3550 0.3660 0.075 Uiso 0.29(3) 1 calc PR B 1
H18B H 0.2206 0.2615 0.3126 0.075 Uiso 0.29(3) 1 calc PR B 1
H18C H 0.1926 0.3714 0.3599 0.075 Uiso 0.29(3) 1 calc PR B 1
C19 C 0.1223(19) 0.475(3) 0.2228(16) 0.067(3) Uani 0.29(3) 1 d PD B 1
H19A H 0.0826 0.4237 0.1787 0.101 Uiso 0.29(3) 1 calc PR B 1
H19B H 0.1235 0.5552 0.1998 0.101 Uiso 0.29(3) 1 calc PR B 1
H19C H 0.1012 0.4792 0.2716 0.101 Uiso 0.29(3) 1 calc PR B 1
C20 C 0.285(3) 0.523(2) 0.2750(18) 0.039(2) Uani 0.29(3) 1 d PD B 1
H20A H 0.2676 0.5830 0.3098 0.059 Uiso 0.29(3) 1 calc PR B 1
H20B H 0.2873 0.5615 0.2228 0.059 Uiso 0.29(3) 1 calc PR B 1
H20C H 0.3427 0.4908 0.3071 0.059 Uiso 0.29(3) 1 calc PR B 1
C13D C 0.2139(8) 0.3955(8) 0.0617(5) 0.060(2) Uani 0.71(3) 1 d PD B 2
C14D C 0.2528(15) 0.5217(10) 0.0695(8) 0.051(2) Uani 0.71(3) 1 d PD B 2
H14D H 0.3166 0.5176 0.0974 0.076 Uiso 0.71(3) 1 calc PR B 2
H14E H 0.2269 0.5717 0.1033 0.076 Uiso 0.71(3) 1 calc PR B 2
H14F H 0.2398 0.5566 0.0126 0.076 Uiso 0.71(3) 1 calc PR B 2
C15D C 0.2590(17) 0.3208(13) 0.0159(8) 0.101(4) Uani 0.71(3) 1 d PD B 2
H15D H 0.2412 0.3460 -0.0438 0.151 Uiso 0.71(3) 1 calc PR B 2
H15E H 0.2429 0.2367 0.0188 0.151 Uiso 0.71(3) 1 calc PR B 2
H15F H 0.3228 0.3300 0.0421 0.151 Uiso 0.71(3) 1 calc PR B 2
C16D C 0.1145(10) 0.399(2) 0.0113(9) 0.114(5) Uani 0.71(3) 1 d PD B 2
H16D H 0.1052 0.4344 -0.0450 0.171 Uiso 0.71(3) 1 calc PR B 2
H16E H 0.0845 0.4485 0.0421 0.171 Uiso 0.71(3) 1 calc PR B 2
H16F H 0.0905 0.3180 0.0047 0.171 Uiso 0.71(3) 1 calc PR B 2
C17D C 0.2020(8) 0.4165(7) 0.2460(6) 0.0434(18) Uani 0.71(3) 1 d PD B 2
C18D C 0.1937(13) 0.3348(9) 0.3137(8) 0.050(3) Uani 0.71(3) 1 d PD B 2
H18D H 0.2475 0.2871 0.3362 0.075 Uiso 0.71(3) 1 calc PR B 2
H18E H 0.1434 0.2813 0.2897 0.075 Uiso 0.71(3) 1 calc PR B 2
H18F H 0.1848 0.3822 0.3597 0.075 Uiso 0.71(3) 1 calc PR B 2
C19D C 0.1148(9) 0.4848(13) 0.2031(10) 0.067(3) Uani 0.71(3) 1 d PD B 2
H19D H 0.0660 0.4275 0.1851 0.101 Uiso 0.71(3) 1 calc PR B 2
H19E H 0.1187 0.5283 0.1534 0.101 Uiso 0.71(3) 1 calc PR B 2
H19F H 0.1046 0.5416 0.2437 0.101 Uiso 0.71(3) 1 calc PR B 2
C20D C 0.2759(11) 0.5075(9) 0.2896(7) 0.039(2) Uani 0.71(3) 1 d PD B 2
H20D H 0.2573 0.5583 0.3286 0.059 Uiso 0.71(3) 1 calc PR B 2
H20E H 0.2876 0.5575 0.2462 0.059 Uiso 0.71(3) 1 calc PR B 2
H20F H 0.3295 0.4641 0.3216 0.059 Uiso 0.71(3) 1 calc PR B 2
B1 B -0.0948(5) 0.1911(7) 0.0881(6) 0.053(2) Uani 1 1 d . . .
F1 F -0.1512(3) 0.2024(4) 0.1329(4) 0.0878(15) Uani 1 1 d . . .
F2 F -0.0949(3) 0.0735(3) 0.0592(3) 0.0737(13) Uani 1 1 d . . .
F3 F -0.1193(4) 0.2677(5) 0.0209(4) 0.1030(18) Uani 1 1 d . . .
F4 F -0.0105(3) 0.2195(4) 0.1398(4) 0.0934(17) Uani 1 1 d . . .

loop_
_atom_site_aniso_label
_atom_site_aniso_U_11
_atom_site_aniso_U_22
_atom_site_aniso_U_33
_atom_site_aniso_U_23
_atom_site_aniso_U_13
_atom_site_aniso_U_12
Ni1 0.0287(3) 0.0149(3) 0.0586(5) -0.0018(3) 0.0119(3) -0.0018(3)
Si1 0.0330(8) 0.0221(8) 0.0666(12) 0.0009(7) 0.0117(8) -0.0034(6)
N1 0.031(2) 0.019(2) 0.065(4) -0.004(2) 0.012(2) -0.0031(18)
C1 0.036(3) 0.030(3) 0.093(6) 0.002(3) 0.013(3) -0.007(3)
C2 0.043(3) 0.046(4) 0.067(5) 0.006(3) 0.020(3) 0.004(3)
C3 0.035(3) 0.019(3) 0.082(5) 0.001(3) 0.014(3) 0.000(2)
P1 0.0271(7) 0.0171(7) 0.0748(12) -0.0038(7) 0.0093(7) -0.0012(5)
C4 0.041(3) 0.025(3) 0.074(5) 0.003(3) 0.010(3) 0.004(2)
C5 0.042(10) 0.030(4) 0.100(8) 0.014(4) 0.007(7) 0.003(5)
C6 0.057(7) 0.017(7) 0.096(11) -0.012(7) -0.014(7) 0.002(6)
C7 0.072(8) 0.047(12) 0.070(7) -0.004(8) 0.009(6) 0.022(9)
C5D 0.042(10) 0.030(4) 0.100(8) 0.014(4) 0.007(7) 0.003(5)
C6D 0.057(7) 0.017(7) 0.096(11) -0.012(7) -0.014(7) 0.002(6)
C7D 0.072(8) 0.047(12) 0.070(7) -0.004(8) 0.009(6) 0.022(9)
C8 0.037(3) 0.035(3) 0.070(5) -0.010(3) 0.014(3) 0.005(2)
C9 0.092(16) 0.036(5) 0.08(2) -0.020(6) 0.037(13) 0.012(7)
C10 0.058(7) 0.050(8) 0.064(6) -0.001(7) 0.012(5) 0.006(6)
C11 0.067(10) 0.040(10) 0.11(2) -0.011(10) 0.054(11) -0.010(9)
C9D 0.092(16) 0.036(5) 0.08(2) -0.020(6) 0.037(13) 0.012(7)
C10D 0.058(7) 0.050(8) 0.064(6) -0.001(7) 0.012(5) 0.006(6)
C11D 0.067(10) 0.040(10) 0.11(2) -0.011(10) 0.054(11) -0.010(9)
C12 0.031(3) 0.021(3) 0.084(5) -0.006(3) 0.014(3) -0.003(2)
P2 0.0342(7) 0.0166(6) 0.0528(10) -0.0009(6) 0.0124(7) -0.0021(5)
C13 0.076(5) 0.031(3) 0.060(5) 0.007(3) 0.007(4) -0.015(3)
C14 0.071(7) 0.025(3) 0.065(5) 0.006(3) 0.033(4) -0.005(3)
C15 0.207(13) 0.064(6) 0.054(6) -0.003(4) 0.074(7) -0.023(7)
C16 0.111(8) 0.110(11) 0.072(7) 0.022(7) -0.036(6) -0.061(7)
C17 0.034(4) 0.025(3) 0.075(5) -0.011(3) 0.023(3) -0.005(3)
C18 0.058(10) 0.030(4) 0.071(6) -0.005(4) 0.034(6) 0.008(5)
C19 0.037(4) 0.048(5) 0.112(9) -0.013(6) 0.018(5) 0.006(3)
C20 0.056(5) 0.020(4) 0.050(5) 0.003(4) 0.027(4) -0.007(3)
C13D 0.076(5) 0.031(3) 0.060(5) 0.007(3) 0.007(4) -0.015(3)
C14D 0.071(7) 0.025(3) 0.065(5) 0.006(3) 0.033(4) -0.005(3)
C15D 0.207(13) 0.064(6) 0.054(6) -0.003(4) 0.074(7) -0.023(7)
C16D 0.111(8) 0.110(11) 0.072(7) 0.022(7) -0.036(6) -0.061(7)
C17D 0.034(4) 0.025(3) 0.075(5) -0.011(3) 0.023(3) -0.005(3)
C18D 0.058(10) 0.030(4) 0.071(6) -0.005(4) 0.034(6) 0.008(5)
C19D 0.037(4) 0.048(5) 0.112(9) -0.013(6) 0.018(5) 0.006(3)
C20D 0.056(5) 0.020(4) 0.050(5) 0.003(4) 0.027(4) -0.007(3)
B1 0.048(4) 0.032(4) 0.075(6) 0.000(4) 0.017(4) 0.008(3)
F1 0.083(3) 0.061(3) 0.136(5) -0.015(3) 0.059(3) -0.014(2)
F2 0.066(3) 0.038(2) 0.099(3) -0.011(2) 0.002(2) 0.0117(18)
F3 0.139(5) 0.070(3) 0.104(4) 0.036(3) 0.045(4) 0.034(3)
F4 0.055(3) 0.061(3) 0.147(5) -0.029(3) 0.010(3) 0.005(2)

loop_
_atom_type_symbol
_atom_type_description
_atom_type_scat_dispersion_real
_atom_type_scat_dispersion_imag
_atom_type_scat_source
C C 0.0033 0.0016 'International Tables Vol C Tables 4.2.6.8 and 6.1.1.4'
H H 0.0000 0.0000 'International Tables Vol C Tables 4.2.6.8 and 6.1.1.4'
B B 0.0013 0.0007 'International Tables Vol C Tables 4.2.6.8 and 6.1.1.4'
N N 0.0061 0.0033 'International Tables Vol C Tables 4.2.6.8 and 6.1.1.4'
F F 0.0171 0.0103 'International Tables Vol C Tables 4.2.6.8 and 6.1.1.4'
Si Si 0.0817 0.0704 'International Tables Vol C Tables 4.2.6.8 and 6.1.1.4'
P P 0.1023 0.0942 'International Tables Vol C Tables 4.2.6.8 and 6.1.1.4'
Ni Ni 0.3393 1.1124 'International Tables Vol C Tables 4.2.6.8 and 6.1.1.4'

loop_
_geom_angle_atom_site_label_1
_geom_angle_atom_site_label_2
_geom_angle_atom_site_label_3
_geom_angle
C12 Ni1 N1 162.0(2)
C12 Ni1 P2 49.95(16)
N1 Ni1 P2 112.33(13)
C12 Ni1 P1 104.49(17)
N1 Ni1 P1 93.21(13)
P2 Ni1 P1 154.44(6)
N1 Si1 C1 114.0(3)
N1 Si1 C2 104.8(3)
C1 Si1 C2 111.0(3)
N1 Si1 C3 101.0(3)
C1 Si1 C3 110.0(3)
C2 Si1 C3 115.7(3)
Si1 N1 Ni1 108.7(2)
Si1 N1 H1N1 109.9
Ni1 N1 H1N1 109.9
Si1 N1 H1N2 109.9
Ni1 N1 H1N2 109.9
H1N1 N1 H1N2 108.3
Si1 C1 H1A 109.5
Si1 C1 H1B 109.5
H1A C1 H1B 109.5
Si1 C1 H1C 109.5
H1A C1 H1C 109.5
H1B C1 H1C 109.5
Si1 C2 H2A 109.5
Si1 C2 H2B 109.5
H2A C2 H2B 109.5
Si1 C2 H2C 109.5
H2A C2 H2C 109.5
H2B C2 H2C 109.5
P1 C3 Si1 110.2(3)
P1 C3 H3A 109.6
Si1 C3 H3A 109.6
P1 C3 H3B 109.6
Si1 C3 H3B 109.6
H3A C3 H3B 108.1
C3 P1 C8 105.9(3)
C3 P1 C4 103.8(3)
C8 P1 C4 111.8(3)
C3 P1 Ni1 103.62(18)
C8 P1 Ni1 110.9(2)
C4 P1 Ni1 119.3(2)
C6 C4 C5D 119.5(14)
C6 C4 C5 109.2(12)
C5D C4 C6D 105.4(11)
C5D C4 C7D 110.5(12)
C6D C4 C7D 108.2(10)
C6 C4 C7 107.6(11)
C5 C4 C7 106.8(13)
C6 C4 P1 112.7(10)
C5D C4 P1 115.5(11)
C5 C4 P1 114.5(12)
C6D C4 P1 109.7(10)
C7D C4 P1 107.5(9)
C7 C4 P1 105.5(10)
C4 C5 H5A 109.5
C4 C5 H5B 109.5
C4 C5 H5C 109.5
C4 C6 H6A 109.5
C4 C6 H6B 109.5
C4 C6 H6C 109.5
C4 C7 H7A 109.5
C4 C7 H7B 109.5
C4 C7 H7C 109.5
C4 C5D H5D1 109.5
C4 C5D H5D2 109.5
H5D1 C5D H5D2 109.5
C4 C5D H5D3 109.5
H5D1 C5D H5D3 109.5
H5D2 C5D H5D3 109.5
C4 C6D H6D1 109.5
C4 C6D H6D2 109.5
H6D1 C6D H6D2 109.5
C4 C6D H6D3 109.5
H6D1 C6D H6D3 109.5
H6D2 C6D H6D3 109.5
C4 C7D H7D1 109.5
C4 C7D H7D2 109.5
H7D1 C7D H7D2 109.5
C4 C7D H7D3 109.5
H7D1 C7D H7D3 109.5
H7D2 C7D H7D3 109.5
C11D C8 C9 116(3)
C9 C8 C10 109.3(13)
C9 C8 C10D 86.1(12)
C11D C8 C9D 109.6(15)
C10 C8 C9D 128.5(14)
C10D C8 C9D 106.1(11)
C9 C8 C11 107.3(14)
C10 C8 C11 105.8(11)
C10D C8 C11 132.3(13)
C9D C8 C11 94(2)
C11D C8 P1 115.6(15)
C9 C8 P1 119.1(17)
C10 C8 P1 108.3(7)
C10D C8 P1 105.9(8)
C9D C8 P1 110.8(18)
C11 C8 P1 106.3(15)
C8 C9 H9A 109.5
C8 C9 H9B 109.5
C8 C9 H9C 109.5
C8 C10 H10A 109.5
C8 C10 H10B 109.5
C8 C10 H10C 109.5
C8 C11 H11A 109.5
C8 C11 H11B 109.5
C8 C11 H11C 109.5
C8 C9D H9D1 109.5
C8 C9D H9D2 109.5
H9D1 C9D H9D2 109.5
C8 C9D H9D3 109.5
H9D1 C9D H9D3 109.5
H9D2 C9D H9D3 109.5
C8 C10D H10D 109.5
C8 C10D H10E 109.5
H10D C10D H10E 109.5
C8 C10D H10F 109.5
H10D C10D H10F 109.5
H10E C10D H10F 109.5
C8 C11D H11D 109.5
C8 C11D H11E 109.5
H11D C11D H11E 109.5
C8 C11D H11F 109.5
H11D C11D H11F 109.5
H11E C11D H11F 109.5
P2 C12 Ni1 70.7(2)
P2 C12 H12A 116.5
Ni1 C12 H12A 116.5
P2 C12 H12B 116.5
Ni1 C12 H12B 116.5
H12A C12 H12B 113.5
C12 P2 C17 106.8(6)
C12 P2 C17D 112.5(4)
C12 P2 C13D 114.1(5)
C17 P2 C13D 115.8(7)
C17D P2 C13D 115.0(3)
C12 P2 C13 114.5(7)
C17 P2 C13 115.0(3)
C17D P2 C13 114.2(7)
C12 P2 Ni1 59.34(17)
C17 P2 Ni1 124.8(5)
C17D P2 Ni1 123.7(3)
C13D P2 Ni1 118.3(3)
C13 P2 Ni1 119.1(5)
C15 C13 C14 107.9(7)
C15 C13 C16 109.6(8)
C14 C13 C16 110.0(6)
C15 C13 P2 106.9(5)
C14 C13 P2 112.9(5)
C16 C13 P2 109.4(6)
C13 C15 H15A 109.0
C13 C15 H15B 109.1
H15A C15 H15B 109.5
C13 C15 H15C 110.4
H15A C15 H15C 109.5
H15B C15 H15C 109.5
C18 C17 C19 110.9(6)
C18 C17 C20 107.1(6)
C19 C17 C20 109.4(5)
C18 C17 P2 107.3(4)
C19 C17 P2 110.9(5)
C20 C17 P2 111.2(4)
C15D C13D C14D 107.9(7)
C15D C13D C16D 109.6(8)
C14D C13D C16D 110.0(6)
C15D C13D P2 106.9(5)
C14D C13D P2 112.9(5)
C16D C13D P2 109.4(6)
C13D C14D H14D 109.5
C13D C14D H14E 109.5
H14D C14D H14E 109.5
C13D C14D H14F 109.5
H14D C14D H14F 109.5
H14E C14D H14F 109.5
C13D C15D H15A 104.6
C13D C15D H15B 99.9
H15A C15D H15B 96.9
C13D C15D H15C 120.2
H15A C15D H15C 119.8
H15B C15D H15C 111.3
C13D C15D H15D 109.5
C13D C15D H15E 109.5
H15D C15D H15E 109.5
C13D C15D H15F 109.5
H15D C15D H15F 109.5
H15E C15D H15F 109.5
C13D C16D H16D 109.5
C13D C16D H16E 109.5
H16D C16D H16E 109.5
C13D C16D H16F 109.5
H16D C16D H16F 109.5
H16E C16D H16F 109.5
C18D C17D C19D 110.9(6)
C18D C17D C20D 107.1(6)
C19D C17D C20D 109.4(5)
C18D C17D P2 107.3(4)
C19D C17D P2 110.9(5)
C20D C17D P2 111.2(4)
C17D C18D H18D 109.5
C17D C18D H18E 109.5
H18D C18D H18E 109.5
C17D C18D H18F 109.5
H18D C18D H18F 109.5
H18E C18D H18F 109.5
C17D C19D H19D 109.5
C17D C19D H19E 109.5
H19D C19D H19E 109.5
C17D C19D H19F 109.5
H19D C19D H19F 109.5
H19E C19D H19F 109.5
C17D C20D H20D 109.5
C17D C20D H20E 109.5
H20D C20D H20E 109.5
C17D C20D H20F 109.5
H20D C20D H20F 109.5
H20E C20D H20F 109.5
F1 B1 F3 109.2(6)
F1 B1 F4 109.5(7)
F3 B1 F4 109.1(7)
F1 B1 F2 110.6(6)
F3 B1 F2 109.9(7)
F4 B1 F2 108.6(5)

loop_
_geom_bond_atom_site_label_1
_geom_bond_atom_site_label_2
_geom_bond_distance
Ni1 C12 1.956(5)
Ni1 N1 1.992(4)
Ni1 P2 2.1466(14)
Ni1 P1 2.2272(15)
Si1 N1 1.772(5)
Si1 C1 1.842(6)
Si1 C2 1.847(7)
Si1 C3 1.882(6)
N1 H1N1 0.9200
N1 H1N2 0.9200
C1 H1A 0.9800
C1 H1B 0.9800
C1 H1C 0.9800
C2 H2A 0.9800
C2 H2B 0.9800
C2 H2C 0.9800
C3 P1 1.833(5)
C3 H3A 0.9900
C3 H3B 0.9900
P1 C8 1.872(7)
P1 C4 1.878(7)
C4 C6 1.531(13)
C4 C5D 1.532(12)
C4 C5 1.533(13)
C4 C6D 1.547(13)
C4 C7D 1.548(14)
C4 C7 1.565(15)
C5 H5A 0.9800
C5 H5B 0.9800
C5 H5C 0.9800
C6 H6A 0.9800
C6 H6B 0.9800
C6 H6C 0.9800
C7 H7A 0.9800
C7 H7B 0.9800
C7 H7C 0.9800
C5D H5D1 0.9800
C5D H5D2 0.9800
C5D H5D3 0.9800
C6D H6D1 0.9800
C6D H6D2 0.9800
C6D H6D3 0.9800
C7D H7D1 0.9800
C7D H7D2 0.9800
C7D H7D3 0.9800
C8 C11D 1.531(14)
C8 C9 1.541(14)
C8 C10 1.542(13)
C8 C10D 1.543(13)
C8 C9D 1.549(13)
C8 C11 1.555(13)
C9 H9A 0.9800
C9 H9B 0.9800
C9 H9C 0.9800
C10 H10A 0.9800
C10 H10B 0.9800
C10 H10C 0.9800
C11 H11A 0.9800
C11 H11B 0.9800
C11 H11C 0.9800
C9D H9D1 0.9800
C9D H9D2 0.9800
C9D H9D3 0.9800
C10D H10D 0.9800
C10D H10E 0.9800
C10D H10F 0.9800
C11D H11D 0.9800
C11D H11E 0.9800
C11D H11F 0.9800
C12 P2 1.741(6)
C12 H12A 0.9900
C12 H12B 0.9900
P2 C17 1.862(6)
P2 C17D 1.862(6)
P2 C13D 1.871(7)
P2 C13 1.871(7)
C13 C15 1.474(12)
C13 C14 1.530(8)
C13 C16 1.544(12)
C14 H14A 0.9800
C14 H14B 0.9800
C14 H14C 0.9800
C15 H15A 0.9800
C15 H15B 0.9800
C15 H15C 0.9800
C16 H16A 0.9800
C16 H16B 0.9800
C16 H16C 0.9800
C17 C18 1.490(10)
C17 C19 1.549(9)
C17 C20 1.551(8)
C18 H18A 0.9800
C18 H18B 0.9800
C18 H18C 0.9800
C19 H19A 0.9800
C19 H19B 0.9800
C19 H19C 0.9800
C20 H20A 0.9800
C20 H20B 0.9800
C20 H20C 0.9800
C13D C15D 1.474(12)
C13D C14D 1.530(8)
C13D C16D 1.544(12)
C14D H14D 0.9800
C14D H14E 0.9800
C14D H14F 0.9800
C15D H15A 1.0278
C15D H15B 1.1097
C15D H15C 0.8181
C15D H15D 0.9800
C15D H15E 0.9800
C15D H15F 0.9800
C16D H16D 0.9800
C16D H16E 0.9800
C16D H16F 0.9800
C17D C18D 1.490(10)
C17D C19D 1.549(9)
C17D C20D 1.551(8)
C18D H18D 0.9800
C18D H18E 0.9800
C18D H18F 0.9800
C19D H19D 0.9800
C19D H19E 0.9800
C19D H19F 0.9800
C20D H20D 0.9800
C20D H20E 0.9800
C20D H20F 0.9800
B1 F1 1.359(9)
B1 F3 1.360(9)
B1 F4 1.383(9)
B1 F2 1.399(8)

loop_
_geom_hbond_atom_site_label_D
_geom_hbond_atom_site_label_H
_geom_hbond_atom_site_label_A
_geom_hbond_distance_DH
_geom_hbond_distance_HA
_geom_hbond_distance_DA
_geom_hbond_angle_DHA
_geom_hbond_site_symmetry_A
N1 H1N1 F4 0.92 2.13 3.028(6) 166.7 .
N1 H1N2 F2 0.92 2.28 3.186(7) 166.7 3

loop_
_geom_torsion_atom_site_label_1
_geom_torsion_atom_site_label_2
_geom_torsion_atom_site_label_3
_geom_torsion_atom_site_label_4
_geom_torsion
C1 Si1 N1 Ni1 -168.7(3)
C2 Si1 N1 Ni1 69.7(3)
C3 Si1 N1 Ni1 -50.8(3)
C12 Ni1 N1 Si1 -150.6(8)
P2 Ni1 N1 Si1 -140.77(19)
P1 Ni1 N1 Si1 40.4(2)
N1 Si1 C3 P1 38.3(4)
C1 Si1 C3 P1 159.1(4)
C2 Si1 C3 P1 -74.2(4)
Si1 C3 P1 C8 -129.0(4)
Si1 C3 P1 C4 113.1(4)
Si1 C3 P1 Ni1 -12.2(4)
C12 Ni1 P1 C3 168.6(3)
N1 Ni1 P1 C3 -14.9(3)
P2 Ni1 P1 C3 167.5(3)
C12 Ni1 P1 C8 -78.2(3)
N1 Ni1 P1 C8 98.3(3)
P2 Ni1 P1 C8 -79.3(3)
C12 Ni1 P1 C4 53.9(3)
N1 Ni1 P1 C4 -129.6(3)
P2 Ni1 P1 C4 52.8(3)
C3 P1 C4 C6 -168.5(11)
C8 P1 C4 C6 77.7(12)
Ni1 P1 C4 C6 -53.9(12)
C3 P1 C4 C5D 49.3(13)
C8 P1 C4 C5D -64.5(13)
Ni1 P1 C4 C5D 163.9(12)
C3 P1 C4 C5 65.8(14)
C8 P1 C4 C5 -48.0(14)
Ni1 P1 C4 C5 -179.6(13)
C3 P1 C4 C6D 168.1(9)
C8 P1 C4 C6D 54.4(9)
Ni1 P1 C4 C6D -77.3(9)
C3 P1 C4 C7D -74.6(10)
C8 P1 C4 C7D 171.7(10)
Ni1 P1 C4 C7D 40.0(10)
C3 P1 C4 C7 -51.4(10)
C8 P1 C4 C7 -165.1(10)
Ni1 P1 C4 C7 63.2(10)
C3 P1 C8 C11D 172.1(11)
C4 P1 C8 C11D -75.4(11)
Ni1 P1 C8 C11D 60.4(11)
C3 P1 C8 C9 -42.3(12)
C4 P1 C8 C9 70.2(12)
Ni1 P1 C8 C9 -154.0(12)
C3 P1 C8 C10 83.3(8)
C4 P1 C8 C10 -164.3(8)
Ni1 P1 C8 C10 -28.5(8)
C3 P1 C8 C10D 52.2(8)
C4 P1 C8 C10D 164.7(8)
Ni1 P1 C8 C10D -59.5(8)
C3 P1 C8 C9D -62.5(13)
C4 P1 C8 C9D 50.0(13)
Ni1 P1 C8 C9D -174.2(12)
C3 P1 C8 C11 -163.4(10)
C4 P1 C8 C11 -51.0(10)
Ni1 P1 C8 C11 84.8(10)
N1 Ni1 C12 P2 11.9(10)
P1 Ni1 C12 P2 -179.40(16)
Ni1 C12 P2 C17 120.9(6)
Ni1 C12 P2 C17D 116.9(3)
Ni1 C12 P2 C13D -109.8(4)
Ni1 C12 P2 C13 -110.6(6)
N1 Ni1 P2 C12 -176.0(3)
P1 Ni1 P2 C12 1.3(3)
C12 Ni1 P2 C17 -89.9(8)
N1 Ni1 P2 C17 94.1(7)
P1 Ni1 P2 C17 -88.6(7)
C12 Ni1 P2 C17D -98.0(5)
N1 Ni1 P2 C17D 85.9(5)
P1 Ni1 P2 C17D -96.7(5)
C12 Ni1 P2 C13D 102.7(5)
N1 Ni1 P2 C13D -73.3(5)
P1 Ni1 P2 C13D 104.0(5)
C12 Ni1 P2 C13 102.8(8)
N1 Ni1 P2 C13 -73.2(8)
P1 Ni1 P2 C13 104.1(8)
C12 P2 C13 C15 43(2)
C17 P2 C13 C15 168(2)
C17D P2 C13 C15 175(2)
C13D P2 C13 C15 -18(67)
Ni1 P2 C13 C15 -24(2)
C12 P2 C13 C14 -75(2)
C17 P2 C13 C14 49(2)
C17D P2 C13 C14 57(2)
C13D P2 C13 C14 -136(66)
Ni1 P2 C13 C14 -142(2)
C12 P2 C13 C16 162(2)
C17 P2 C13 C16 -74(2)
C17D P2 C13 C16 -66(2)
C13D P2 C13 C16 101(66)
Ni1 P2 C13 C16 95(2)
C12 P2 C17 C18 -52.5(15)
C17D P2 C17 C18 95(5)
C13D P2 C17 C18 179.2(15)
C13 P2 C17 C18 179.3(16)
Ni1 P2 C17 C18 11.5(17)
C12 P2 C17 C19 -173.7(14)
C17D P2 C17 C19 -26(5)
C13D P2 C17 C19 57.9(14)
C13 P2 C17 C19 58.0(15)
Ni1 P2 C17 C19 -109.7(15)
C12 P2 C17 C20 64.3(15)
C17D P2 C17 C20 -148(5)
C13D P2 C17 C20 -64.1(14)
C13 P2 C17 C20 -64.0(15)
Ni1 P2 C17 C20 128.3(16)
C12 P2 C13D C15D 35.3(11)
C17 P2 C13D C15D 160.0(12)
C17D P2 C13D C15D 167.5(10)
C13 P2 C13D C15D 155(67)
Ni1 P2 C13D C15D -31.5(11)
C12 P2 C13D C14D -83.2(10)
C17 P2 C13D C14D 41.5(12)
C17D P2 C13D C14D 48.9(10)
C13 P2 C13D C14D 36(66)
Ni1 P2 C13D C14D -150.0(10)
C12 P2 C13D C16D 153.9(10)
C17 P2 C13D C16D -81.4(12)
C17D P2 C13D C16D -73.9(10)
C13 P2 C13D C16D -87(67)
Ni1 P2 C13D C16D 87.1(10)
C12 P2 C17D C18D -64.2(7)
C17 P2 C17D C18D -98(5)
C13D P2 C17D C18D 162.9(8)
C13 P2 C17D C18D 163.1(10)
Ni1 P2 C17D C18D 3.0(8)
C12 P2 C17D C19D 174.5(7)
C17 P2 C17D C19D 140(5)
C13D P2 C17D C19D 41.6(9)
C13 P2 C17D C19D 41.9(11)
Ni1 P2 C17D C19D -118.2(7)
C12 P2 C17D C20D 52.5(7)
C17 P2 C17D C20D 18(5)
C13D P2 C17D C20D -80.3(8)
C13 P2 C17D C20D -80.1(10)
Ni1 P2 C17D C20D 119.8(6)
